data_7242397
loop_
_publ_author_name
'Yang, Feng'
'Xu, Yuangang'
'Wang, Pengcheng'
'Lin, Qiuhan'
'Bi, Fuqiang'
'Liu, Ning'
'Lu, Ming'

_publ_section_title
;
 Pyrazolo[1,5-a]pyrimidine with similar
 &#x201C;amino--nitro--amino&#x201D; arrangement characteristics to TATB:
 a novel heat-resistant explosive with fused structure
;
_journal_issue 15
_journal_name_full CrystEngComm
_journal_page_first 2801
_journal_page_last 2808
_journal_paper_doi 10.1039/D1CE00049G
_journal_volume 23
_journal_year 2021
_chemical_formula_moiety 'C6 H3 Cl N6 O4, C2 H3 N'
_chemical_formula_sum 'C8 H6 Cl N7 O4'
_chemical_formula_weight 299.65
_space_group_crystal_system monoclinic
_space_group_IT_number 14
_space_group_name_Hall '-P 2ybc'
_space_group_name_H-M_alt 'P 1 21/c 1'
_atom_sites_solution_hydrogens geom
_audit_creation_method SHELXL-2018/3
_audit_update_record
;
2020-07-15 deposited with the CCDC.	2021-03-11 downloaded from the CCDC.
;
_cell_angle_alpha 90
_cell_angle_beta 93.872(4)
_cell_angle_gamma 90
_cell_formula_units_Z 4
_cell_length_a 11.0127(13)
_cell_length_b 4.6953(7)
_cell_length_c 23.988(3)
_cell_measurement_reflns_used 2713
_cell_measurement_temperature 296(2)
_cell_measurement_theta_max 23.32
_cell_measurement_theta_min 2.43
_cell_volume 1237.5(3)
_computing_cell_refinement 'Bruker SAINT'
_computing_data_collection 'Bruker APEX2'
_computing_data_reduction 'Bruker SAINT'
_computing_molecular_graphics 'Bruker SHELXTL'
_computing_publication_material 'Bruker SHELXTL'
_computing_structure_refinement 'SHELXL-2018/3 (Sheldrick, 2018)'
_computing_structure_solution 'SHELXT 2014/5 (Sheldrick, 2014)'
_diffrn_ambient_temperature 296(2)
_diffrn_measured_fraction_theta_full 0.995
_diffrn_measured_fraction_theta_max 0.995
_diffrn_measurement_device_type 'Bruker APEX-II CCD'
_diffrn_measurement_method '\f and \w scans'
_diffrn_radiation_type MoK\a
_diffrn_radiation_wavelength 0.71073
_diffrn_reflns_av_R_equivalents 0.0691
_diffrn_reflns_av_unetI/netI 0.0809
_diffrn_reflns_Laue_measured_fraction_full 0.995
_diffrn_reflns_Laue_measured_fraction_max 0.995
_diffrn_reflns_limit_h_max 14
_diffrn_reflns_limit_h_min -12
_diffrn_reflns_limit_k_max 6
_diffrn_reflns_limit_k_min -5
_diffrn_reflns_limit_l_max 31
_diffrn_reflns_limit_l_min -25
_diffrn_reflns_number 11982
_diffrn_reflns_point_group_measured_fraction_full 0.995
_diffrn_reflns_point_group_measured_fraction_max 0.995
_diffrn_reflns_theta_full 25.242
_diffrn_reflns_theta_max 27.566
_diffrn_reflns_theta_min 2.430
_exptl_absorpt_coefficient_mu 0.336
_exptl_absorpt_correction_T_max 0.7455
_exptl_absorpt_correction_T_min 0.6327
_exptl_absorpt_correction_type multi-scan
_exptl_absorpt_process_details sadabs
_exptl_crystal_colour yellow
_exptl_crystal_density_diffrn 1.608
_exptl_crystal_description needle
_exptl_crystal_F_000 608
_exptl_crystal_size_max 0.200
_exptl_crystal_size_mid 0.020
_exptl_crystal_size_min 0.010
_refine_diff_density_max 0.259
_refine_diff_density_min -0.283
_refine_diff_density_rms 0.054
_refine_ls_extinction_method none
_refine_ls_goodness_of_fit_ref 1.012
_refine_ls_hydrogen_treatment constr
_refine_ls_matrix_type full
_refine_ls_number_parameters 192
_refine_ls_number_reflns 2846
_refine_ls_number_restraints 35
_refine_ls_restrained_S_all 1.024
_refine_ls_R_factor_all 0.1559
_refine_ls_R_factor_gt 0.0657
_refine_ls_shift/su_max 0.001
_refine_ls_shift/su_mean 0.000
_refine_ls_structure_factor_coef Fsqd
_refine_ls_weighting_details 'w=1/[\s^2^(Fo^2^)+(0.0762P)^2^+0.6350P] where P=(Fo^2^+2Fc^2^)/3'
_refine_ls_weighting_scheme calc
_refine_ls_wR_factor_gt 0.1433
_refine_ls_wR_factor_ref 0.1769
_reflns_Friedel_coverage 0.000
_reflns_number_gt 1441
_reflns_number_total 2846
_reflns_threshold_expression 'I > 2\s(I)'
_cod_data_source_file d1ce00049g2.cif
_cod_data_source_block YF027_a
_cod_depositor_comments 'Adding full bibliography for 7242396--7242399.cif.'
_cod_original_cell_volume 1237.6(3)
_cod_original_sg_symbol_H-M 'P 21/c'
_cod_database_code 7242397
_shelx_shelxl_version_number 2018/3
_shelx_space_group_comment
;
The symmetry employed for this shelxl refinement is uniquely defined
by the following loop, which should always be used as a source of
symmetry information in preference to the above space-group names.
They are only intended as comments.
;
_shelx_estimated_absorpt_t_min 0.936
_shelx_estimated_absorpt_t_max 0.997

loop_
_space_group_symop_operation_xyz
'x, y, z'
'-x, y+1/2, -z+1/2'
'-x, -y, -z'
'x, -y-1/2, z-1/2'

loop_
_atom_site_label
_atom_site_type_symbol
_atom_site_fract_x
_atom_site_fract_y
_atom_site_fract_z
_atom_site_U_iso_or_equiv
_atom_site_adp_type
_atom_site_occupancy
_atom_site_site_symmetry_order
_atom_site_calc_flag
_atom_site_refinement_flags_posn
_atom_site_refinement_flags_adp
_atom_site_refinement_flags_occupancy
_atom_site_disorder_assembly
_atom_site_disorder_group
C1 C 0.1323(3) 0.3394(7) 0.44346(14) 0.0462(9) Uani 1 1 d . . . . .
H1 H 0.062671 0.432223 0.453741 0.055 Uiso 1 1 calc R U . . .
C2 C 0.1922(3) 0.1331(7) 0.47597(13) 0.0407(8) Uani 1 1 d . . . . .
C3 C 0.2913(3) 0.0428(7) 0.44627(13) 0.0391(8) Uani 1 1 d . . . . .
C4 C 0.4621(3) -0.1632(7) 0.41864(15) 0.0496(9) Uani 1 1 d . . . . .
C5 C 0.4563(3) -0.0032(8) 0.36885(14) 0.0500(9) Uani 1 1 d . . . . .
C6 C 0.3619(3) 0.1939(8) 0.35764(14) 0.0460(9) Uani 1 1 d . . . . .
Cl1 Cl 0.57442(8) -0.3996(2) 0.43441(4) 0.0660(4) Uani 1 1 d . . . . .
N1 N 0.2815(2) 0.2068(6) 0.39927(10) 0.0408(7) Uani 1 1 d . . . . .
N2 N 0.1836(2) 0.3914(6) 0.39657(11) 0.0498(7) Uani 1 1 d . . . . .
N3 N 0.3819(2) -0.1431(5) 0.45709(11) 0.0449(7) Uani 1 1 d . . . . .
N4 N 0.1598(3) 0.0281(7) 0.52824(12) 0.0506(7) Uani 1 1 d . . . . .
O1 O 0.0771(2) 0.1497(6) 0.55046(10) 0.0622(7) Uani 1 1 d . . . . .
O2 O 0.2142(3) -0.1771(6) 0.54898(12) 0.0835(10) Uani 1 1 d . . . . .
N5 N 0.5459(3) -0.0321(11) 0.32737(16) 0.0791(11) Uani 1 1 d . U . . .
O3A O 0.6509(8) -0.067(3) 0.3436(5) 0.106(4) Uani 0.406(12) 1 d . U P A 1
O3B O 0.5994(7) -0.279(2) 0.3253(3) 0.104(3) Uani 0.594(12) 1 d . U P A 2
O4 O 0.5404(4) 0.1067(10) 0.28778(17) 0.1344(16) Uani 1 1 d . U . . .
N6 N 0.3404(3) 0.3645(7) 0.31539(12) 0.0616(9) Uani 1 1 d . . . . .
H6A H 0.278681 0.477108 0.314505 0.074 Uiso 1 1 calc R U . . .
H6B H 0.387807 0.364668 0.288340 0.074 Uiso 1 1 calc R U . . .
N7 N 0.1643(4) 0.7992(12) 0.2702(2) 0.1230(18) Uani 1 1 d . . . . .
C7 C 0.1395(4) 0.8866(11) 0.2276(2) 0.0793(13) Uani 1 1 d . . . . .
C8 C 0.1084(4) 1.0015(15) 0.1730(2) 0.1128(19) Uani 1 1 d . . . . .
H6 H 0.126510 1.201552 0.172920 0.169 Uiso 1 1 calc R U . . .
H5 H 0.023207 0.973441 0.163519 0.169 Uiso 1 1 calc R U . . .
H4 H 0.154882 0.906472 0.146121 0.169 Uiso 1 1 calc R U . . .

loop_
_atom_site_aniso_label
_atom_site_aniso_U_11
_atom_site_aniso_U_22
_atom_site_aniso_U_33
_atom_site_aniso_U_23
_atom_site_aniso_U_13
_atom_site_aniso_U_12
C1 0.0376(18) 0.058(2) 0.044(2) -0.0025(17) 0.0089(15) 0.0117(16)
C2 0.0351(17) 0.048(2) 0.0396(18) -0.0012(16) 0.0097(14) 0.0028(15)
C3 0.0329(17) 0.044(2) 0.0412(19) -0.0044(15) 0.0096(14) 0.0026(14)
C4 0.0358(19) 0.056(2) 0.058(2) -0.0176(19) 0.0082(16) -0.0043(15)
C5 0.0386(19) 0.067(2) 0.046(2) -0.0151(19) 0.0175(16) -0.0040(17)
C6 0.0417(19) 0.059(2) 0.039(2) -0.0108(17) 0.0122(15) -0.0096(16)
Cl1 0.0509(6) 0.0648(7) 0.0821(7) -0.0103(5) 0.0031(5) 0.0200(5)
N1 0.0381(15) 0.0503(17) 0.0351(15) -0.0011(13) 0.0112(12) 0.0010(13)
N2 0.0435(16) 0.060(2) 0.0469(18) 0.0050(14) 0.0084(13) 0.0121(14)
N3 0.0383(15) 0.0492(17) 0.0481(16) -0.0048(13) 0.0101(13) 0.0061(13)
N4 0.0445(16) 0.061(2) 0.0484(18) 0.0054(16) 0.0176(14) 0.0068(15)
O1 0.0546(14) 0.0796(19) 0.0556(15) -0.0009(13) 0.0280(12) 0.0156(13)
O2 0.091(2) 0.090(2) 0.075(2) 0.0398(17) 0.0423(16) 0.0397(18)
N5 0.055(2) 0.124(3) 0.061(2) -0.014(2) 0.0241(19) 0.010(2)
O3A 0.057(5) 0.160(9) 0.106(6) 0.006(6) 0.036(4) 0.019(5)
O3B 0.087(5) 0.136(6) 0.095(4) -0.032(4) 0.041(3) 0.035(4)
O4 0.136(3) 0.183(4) 0.095(3) 0.026(3) 0.081(2) 0.051(3)
N6 0.0620(19) 0.082(2) 0.0437(18) 0.0045(17) 0.0232(15) -0.0009(16)
N7 0.114(4) 0.152(5) 0.104(4) 0.051(3) 0.008(3) 0.009(3)
C7 0.063(3) 0.099(4) 0.076(3) 0.010(3) 0.010(2) 0.002(2)
C8 0.085(4) 0.180(6) 0.073(3) 0.017(4) 0.001(3) 0.006(4)

loop_
_atom_type_symbol
_atom_type_description
_atom_type_scat_dispersion_real
_atom_type_scat_dispersion_imag
_atom_type_scat_source
C C 0.0033 0.0016 'International Tables Vol C Tables 4.2.6.8 and 6.1.1.4'
H H 0.0000 0.0000 'International Tables Vol C Tables 4.2.6.8 and 6.1.1.4'
N N 0.0061 0.0033 'International Tables Vol C Tables 4.2.6.8 and 6.1.1.4'
O O 0.0106 0.0060 'International Tables Vol C Tables 4.2.6.8 and 6.1.1.4'
Cl Cl 0.1484 0.1585 'International Tables Vol C Tables 4.2.6.8 and 6.1.1.4'

loop_
_geom_angle_atom_site_label_1
_geom_angle_atom_site_label_2
_geom_angle_atom_site_label_3
_geom_angle
_geom_angle_site_symmetry_1
_geom_angle_site_symmetry_3
_geom_angle_publ_flag
N2 C1 C2 113.3(3) . . ?
N2 C1 H1 123.3 . . ?
C2 C1 H1 123.3 . . ?
C1 C2 C3 106.4(3) . . ?
C1 C2 N4 127.2(3) . . ?
C3 C2 N4 126.4(3) . . ?
N3 C3 N1 123.0(3) . . ?
N3 C3 C2 133.8(3) . . ?
N1 C3 C2 103.2(3) . . ?
N3 C4 C5 124.0(3) . . ?
N3 C4 Cl1 113.9(3) . . ?
C5 C4 Cl1 122.1(3) . . ?
C6 C5 C4 120.3(3) . . ?
C6 C5 N5 117.3(4) . . ?
C4 C5 N5 122.4(4) . . ?
N6 C6 N1 116.4(3) . . ?
N6 C6 C5 130.5(3) . . ?
N1 C6 C5 113.2(3) . . ?
C3 N1 C6 123.7(3) . . ?
C3 N1 N2 114.3(2) . . ?
C6 N1 N2 122.0(3) . . ?
C1 N2 N1 102.8(2) . . ?
C4 N3 C3 115.8(3) . . ?
O2 N4 O1 123.2(3) . . ?
O2 N4 C2 119.3(3) . . ?
O1 N4 C2 117.5(3) . . ?
O4 N5 O3A 109.9(6) . . ?
O4 N5 O3B 118.1(4) . . ?
O4 N5 C5 120.8(4) . . ?
O3A N5 C5 118.1(6) . . ?
O3B N5 C5 116.0(5) . . ?
C6 N6 H6A 120.0 . . ?
C6 N6 H6B 120.0 . . ?
H6A N6 H6B 120.0 . . ?
N7 C7 C8 179.4(6) . . ?
C7 C8 H6 109.5 . . ?
C7 C8 H5 109.5 . . ?
H6 C8 H5 109.5 . . ?
C7 C8 H4 109.5 . . ?
H6 C8 H4 109.5 . . ?
H5 C8 H4 109.5 . . ?

loop_
_geom_bond_atom_site_label_1
_geom_bond_atom_site_label_2
_geom_bond_distance
_geom_bond_site_symmetry_2
_geom_bond_publ_flag
C1 N2 1.315(4) . ?
C1 C2 1.383(4) . ?
C1 H1 0.9300 . ?
C2 C3 1.408(4) . ?
C2 N4 1.415(4) . ?
C3 N3 1.337(4) . ?
C3 N1 1.363(4) . ?
C4 N3 1.323(4) . ?
C4 C5 1.409(5) . ?
C4 Cl1 1.686(4) . ?
C5 C6 1.404(5) . ?
C5 N5 1.455(5) . ?
C6 N6 1.301(4) . ?
C6 N1 1.380(4) . ?
N1 N2 1.382(3) . ?
N4 O2 1.222(4) . ?
N4 O1 1.227(3) . ?
N5 O4 1.150(5) . ?
N5 O3A 1.207(10) . ?
N5 O3B 1.302(8) . ?
N6 H6A 0.8600 . ?
N6 H6B 0.8600 . ?
N7 C7 1.117(5) . ?
C7 C8 1.436(7) . ?
C8 H6 0.9600 . ?
C8 H5 0.9600 . ?
C8 H4 0.9600 . ?

loop_
_geom_hbond_atom_site_label_D
_geom_hbond_atom_site_label_H
_geom_hbond_atom_site_label_A
_geom_hbond_distance_DH
_geom_hbond_distance_HA
_geom_hbond_distance_DA
_geom_hbond_angle_DHA
_geom_hbond_site_symmetry_A
_geom_hbond_publ_flag
C8 H6 O3A^a 0.96 2.73 3.379(11) 125.2 2_665 yes
N6 H6B O4 0.86 2.33 3.095(4) 147.8 2_655 yes
N6 H6B O4 0.86 2.07 2.637(5) 122.6 . yes
N6 H6A N7 0.86 2.20 2.969(6) 149.5 . yes
C1 H1 O1 0.93 2.49 3.338(4) 151.2 3_566 yes

loop_
_geom_torsion_atom_site_label_1
_geom_torsion_atom_site_label_2
_geom_torsion_atom_site_label_3
_geom_torsion_atom_site_label_4
_geom_torsion
_geom_torsion_site_symmetry_1
_geom_torsion_site_symmetry_2
_geom_torsion_site_symmetry_3
_geom_torsion_site_symmetry_4
_geom_torsion_publ_flag
N2 C1 C2 C3 -0.6(4) . . . . ?
N2 C1 C2 N4 -179.5(3) . . . . ?
C1 C2 C3 N3 177.9(3) . . . . ?
N4 C2 C3 N3 -3.2(6) . . . . ?
C1 C2 C3 N1 0.7(3) . . . . ?
N4 C2 C3 N1 179.6(3) . . . . ?
N3 C4 C5 C6 0.5(5) . . . . ?
Cl1 C4 C5 C6 -179.3(3) . . . . ?
N3 C4 C5 N5 -179.7(3) . . . . ?
Cl1 C4 C5 N5 0.6(5) . . . . ?
C4 C5 C6 N6 178.8(3) . . . . ?
N5 C5 C6 N6 -1.0(6) . . . . ?
C4 C5 C6 N1 -0.1(5) . . . . ?
N5 C5 C6 N1 -179.9(3) . . . . ?
N3 C3 N1 C6 1.5(5) . . . . ?
C2 C3 N1 C6 179.0(3) . . . . ?
N3 C3 N1 N2 -178.2(3) . . . . ?
C2 C3 N1 N2 -0.6(3) . . . . ?
N6 C6 N1 C3 -179.9(3) . . . . ?
C5 C6 N1 C3 -0.8(4) . . . . ?
N6 C6 N1 N2 -0.3(4) . . . . ?
C5 C6 N1 N2 178.8(3) . . . . ?
C2 C1 N2 N1 0.2(4) . . . . ?
C3 N1 N2 C1 0.3(3) . . . . ?
C6 N1 N2 C1 -179.4(3) . . . . ?
C5 C4 N3 C3 0.1(5) . . . . ?
Cl1 C4 N3 C3 179.8(2) . . . . ?
N1 C3 N3 C4 -1.0(4) . . . . ?
C2 C3 N3 C4 -177.7(3) . . . . ?
C1 C2 N4 O2 171.9(3) . . . . ?
C3 C2 N4 O2 -6.8(5) . . . . ?
C1 C2 N4 O1 -7.8(5) . . . . ?
C3 C2 N4 O1 173.5(3) . . . . ?
C6 C5 N5 O4 1.8(7) . . . . ?
C4 C5 N5 O4 -178.1(4) . . . . ?
C6 C5 N5 O3A 142.0(10) . . . . ?
C4 C5 N5 O3A -37.9(11) . . . . ?
C6 C5 N5 O3B -152.6(5) . . . . ?
C4 C5 N5 O3B 27.6(7) . . . . ?
